data_4026836
loop_
_publ_author_name
'Leire Arias'
'Yosu Vara'
'Fernando P. Coss\'io'

_publ_contact_author_address
;
Facultad de Qu\'imica, Dpto. Qu\'imica Org\'anica I;
Paseo manuel de Lardizabal 3, 20018 San Sebastian-Donostia, Spain;
;
_publ_contact_author_email fp.cossio@ehu.es
_publ_contact_author_fax '+34 943 01 5270'
_publ_contact_author_name 'Fernando P. Cossio'
_publ_contact_author_phone ' +34 943 01 5442'
_publ_section_title
;
 Regioselective Preparation of Benzo[b]furans from Phenols and
 \a-Bromoketones
;
_journal_name_full 'Journal of Organic Chemistry'
_journal_page_first 266
_journal_page_last 275
_journal_paper_doi 10.1021/jo201841y
_journal_volume 77
_journal_year 2012
_chemical_compound_source 'synthesis as described'
_chemical_formula_moiety 'C17 H16 O4'
_chemical_formula_sum 'C17 H16 O4'
_chemical_formula_weight 284.3
_chemical_name_systematic
;
 ?
;
_space_group_IT_number 2
_symmetry_cell_setting triclinic
_symmetry_Int_Tables_number 2
_symmetry_space_group_name_Hall '-P 1'
_symmetry_space_group_name_H-M 'P -1'
_atom_sites_solution_hydrogens geom
_atom_sites_solution_primary direct
_atom_sites_solution_secondary difmap
_audit_conform_dict_location ftp://ftp.iucr.org/pub/cif_core.dic
_audit_conform_dict_name cif_core.dic
_audit_conform_dict_version 2.4
_audit_creation_date 2008-12-06T15:16:40-00:00
_audit_creation_method 'WinGX routine CIF_UPDATE'
_cell_angle_alpha 71.158(4)
_cell_angle_beta 71.357(4)
_cell_angle_gamma 87.168(3)
_cell_formula_units_Z 4
_cell_length_a 10.0851(4)
_cell_length_b 10.1437(3)
_cell_length_c 15.5003(7)
_cell_measurement_reflns_used 3403
_cell_measurement_temperature 297(2)
_cell_measurement_theta_max 28.7474
_cell_measurement_theta_min 2.7787
_cell_measurement_wavelength 0.71073
_cell_volume 1419.40(11)
_computing_cell_refinement 'CrysAlis Pro (Oxford Diffraction Ltd., 2008)'
_computing_data_collection 'CrysAlis Pro (Oxford Diffraction Ltd., 2008)'
_computing_data_reduction 'CrysAlis Pro (Oxford Diffraction Ltd., 2008)'
_computing_molecular_graphics 'Ortep-3 for Windows (Farrugia, 1997)'
_computing_publication_material 'WinGX publication routines (Farrugia, 1999)'
_computing_structure_refinement 'SHELXL-97 (Sheldrick, 2008)'
_computing_structure_solution 'Superflip (Palatinus, 2008; van Smaalen, 2003)'
_diffrn_ambient_temperature 297(2)
_diffrn_detector CCD
_diffrn_detector_area_resol_mean 8.3504
_diffrn_measured_fraction_theta_full 0.994
_diffrn_measured_fraction_theta_max 0.994
_diffrn_measurement_details
;
  1 omega  -59.00    7.00   1.0000   45.0000
omega____ theta____ kappa____ phi______ omega'___ theta'___ frames
    -      -21.7415   45.0000  300.0000    0.0000    0.0000 66

  2 omega -120.00   18.00   1.0000   45.0000
omega____ theta____ kappa____ phi______ omega'___ theta'___ frames
    -      -21.7415  -77.0000  150.0000    0.0000    0.0000 138

  3 omega  -15.00   51.00   1.0000   45.0000
omega____ theta____ kappa____ phi______ omega'___ theta'___ frames
    -       22.2103   45.0000    0.0000    0.0000    0.0000 66

  4 omega  -68.00   -2.00   1.0000   45.0000
omega____ theta____ kappa____ phi______ omega'___ theta'___ frames
    -       22.2103  -45.0000   90.0000    0.0000    0.0000 66

  5 omega   60.00  121.00   1.0000   45.0000
omega____ theta____ kappa____ phi______ omega'___ theta'___ frames
    -       22.2103    0.0000   30.0000    0.0000    0.0000 61

  6 omega   -8.00   58.00   1.0000   45.0000
omega____ theta____ kappa____ phi______ omega'___ theta'___ frames
    -       22.2103  -77.0000   30.0000    0.0000    0.0000 66

  7 omega   -6.00   47.00   1.0000   45.0000
omega____ theta____ kappa____ phi______ omega'___ theta'___ frames
    -       22.2103  -77.0000    0.0000    0.0000    0.0000 53

;
_diffrn_measurement_device '\k-geometry diffractometer'
_diffrn_measurement_device_type 'Oxford Diffraction Xcalibur 2'
_diffrn_orient_matrix_UB_11 -0.0743383757
_diffrn_orient_matrix_UB_12 -0.0016950673
_diffrn_orient_matrix_UB_13 0.0135438911
_diffrn_orient_matrix_UB_21 0.0037683163
_diffrn_orient_matrix_UB_22 0.0011930768
_diffrn_orient_matrix_UB_23 -0.0467601942
_diffrn_orient_matrix_UB_31 -0.0026754526
_diffrn_orient_matrix_UB_32 -0.0740615902
_diffrn_orient_matrix_UB_33 0.0155101053
_diffrn_radiation_monochromator graphite
_diffrn_radiation_probe x-ray
_diffrn_radiation_source 'Enhance (Mo) x-ray Source'
_diffrn_radiation_type MoK\a
_diffrn_radiation_wavelength 0.71073
_diffrn_reflns_av_R_equivalents 0.0327
_diffrn_reflns_av_unetI/netI 0.0597
_diffrn_reflns_limit_h_max 12
_diffrn_reflns_limit_h_min -12
_diffrn_reflns_limit_k_max 12
_diffrn_reflns_limit_k_min -12
_diffrn_reflns_limit_l_max 19
_diffrn_reflns_limit_l_min -19
_diffrn_reflns_number 11862
_diffrn_reflns_theta_full 26
_diffrn_reflns_theta_max 26
_diffrn_reflns_theta_min 2.78
_exptl_absorpt_coefficient_mu 0.095
_exptl_absorpt_correction_T_max 1
_exptl_absorpt_correction_T_min 0.9249
_exptl_absorpt_correction_type multi-scan
_exptl_absorpt_process_details
;
CrysAlis RED (Oxford Diffraction Ltd., 2008)
empirical absorption correction using spherical harmonics,
 implemented in SCALE3 ABSPACK scaling algorithm.
;
_exptl_crystal_colour Colourless
_exptl_crystal_density_diffrn 1.33
_exptl_crystal_description 'Cut prism'
_exptl_crystal_F_000 600
_exptl_crystal_size_max 0.64
_exptl_crystal_size_mid 0.38
_exptl_crystal_size_min 0.1
_refine_diff_density_max 0.246
_refine_diff_density_min -0.251
_refine_diff_density_rms 0.081
_refine_ls_extinction_coef 0.0070(10)
_refine_ls_extinction_expression Fc^*^=kFc[1+0.001xFc^2^\l^3^/sin(2\q)]^-1/4^
_refine_ls_extinction_method SHELXL
_refine_ls_goodness_of_fit_ref 0.851
_refine_ls_hydrogen_treatment constr
_refine_ls_matrix_type full
_refine_ls_number_parameters 386
_refine_ls_number_reflns 5547
_refine_ls_number_restraints 0
_refine_ls_restrained_S_all 0.851
_refine_ls_R_factor_all 0.1208
_refine_ls_R_factor_gt 0.0535
_refine_ls_shift/su_max 0.001
_refine_ls_shift/su_mean 0.001
_refine_ls_structure_factor_coef Fsqd
_refine_ls_weighting_details 'calc w=1/[\s^2^(Fo^2^)+(0.0690P)^2^] where P=(Fo^2^+2Fc^2^)/3'
_refine_ls_weighting_scheme calc
_refine_ls_wR_factor_gt 0.1104
_refine_ls_wR_factor_ref 0.1309
_reflns_number_gt 2559
_reflns_number_total 5547
_reflns_threshold_expression >2\s(I)
_cod_data_source_file jo201841y_si_001_1.cif
_cod_data_source_block dendrils35
_cod_original_cell_volume 1419.40(10)
_cod_database_code 4026836

loop_
_symmetry_equiv_pos_as_xyz
'x, y, z'
'-x, -y, -z'

loop_
_atom_site_label
_atom_site_type_symbol
_atom_site_fract_x
_atom_site_fract_y
_atom_site_fract_z
_atom_site_U_iso_or_equiv
_atom_site_adp_type
_atom_site_occupancy
_atom_site_symmetry_multiplicity
_atom_site_calc_flag
_atom_site_refinement_flags
C1 C 0.2763(2) 0.7851(2) 0.17997(15) 0.0444(5) Uani 1 1 d .
C2 C 0.3537(2) 0.8728(2) 0.19556(15) 0.0485(6) Uani 1 1 d .
H2 H 0.4153 0.9451 0.1485 0.058 Uiso 1 1 calc R
C3 C 0.3253(2) 0.8363(2) 0.29671(15) 0.0438(5) Uani 1 1 d .
C4 C 0.3729(2) 0.8825(2) 0.35776(15) 0.0461(5) Uani 1 1 d .
C5 C 0.3167(2) 0.8198(2) 0.45585(15) 0.0504(6) Uani 1 1 d .
H5 H 0.3467 0.851 0.4971 0.061 Uiso 1 1 calc R
C6 C 0.2145(2) 0.7090(2) 0.49388(15) 0.0509(6) Uani 1 1 d .
C7 C 0.1680(2) 0.6576(2) 0.43652(15) 0.0541(6) Uani 1 1 d .
H7 H 0.1013 0.5834 0.4618 0.065 Uiso 1 1 calc R
C8 C 0.2274(2) 0.7238(2) 0.33760(15) 0.0458(5) Uani 1 1 d .
C9 C 0.5353(3) 1.0325(2) 0.37044(16) 0.0651(7) Uani 1 1 d .
H9A H 0.4641 1.0659 0.4152 0.098 Uiso 1 1 calc R
H9B H 0.606 1.1061 0.3301 0.098 Uiso 1 1 calc R
H9C H 0.5771 0.9552 0.4051 0.098 Uiso 1 1 calc R
C10 C 0.0656(3) 0.5425(2) 0.63708(16) 0.0727(8) Uani 1 1 d .
H10A H -0.0171 0.5688 0.6193 0.109 Uiso 1 1 calc R
H10B H 0.0421 0.5156 0.7058 0.109 Uiso 1 1 calc R
H10C H 0.1039 0.4656 0.6159 0.109 Uiso 1 1 calc R
C11 C 0.2634(2) 0.7681(2) 0.09371(14) 0.0435(5) Uani 1 1 d .
C12 C 0.2124(2) 0.6467(2) 0.09091(15) 0.0508(6) Uani 1 1 d .
H12 H 0.183 0.5712 0.1474 0.061 Uiso 1 1 calc R
C13 C 0.2035(2) 0.6333(2) 0.00665(15) 0.0517(6) Uani 1 1 d .
H13 H 0.1691 0.5497 0.0069 0.062 Uiso 1 1 calc R
C14 C 0.2460(2) 0.7449(2) -0.07773(15) 0.0497(6) Uani 1 1 d .
C15 C 0.3009(2) 0.8669(2) -0.07730(16) 0.0549(6) Uani 1 1 d .
H15 H 0.3324 0.9414 -0.1343 0.066 Uiso 1 1 calc R
C16 C 0.3090(2) 0.8790(2) 0.00646(15) 0.0513(6) Uani 1 1 d .
H16 H 0.3455 0.962 0.0056 0.062 Uiso 1 1 calc R
C17 C 0.1890(3) 0.6245(3) -0.17181(18) 0.0789(8) Uani 1 1 d .
H17A H 0.2475 0.5499 -0.1538 0.118 Uiso 1 1 calc R
H17B H 0.1925 0.6406 -0.237 0.118 Uiso 1 1 calc R
H17C H 0.0942 0.5995 -0.1299 0.118 Uiso 1 1 calc R
O1 O 0.19625(14) 0.68977(13) 0.26767(10) 0.0506(4) Uani 1 1 d .
O2 O 0.47437(17) 0.98878(15) 0.31259(10) 0.0610(5) Uani 1 1 d .
O3 O 0.16727(18) 0.65851(16) 0.59275(10) 0.0663(5) Uani 1 1 d .
O4 O 0.23724(17) 0.74651(16) -0.16404(11) 0.0690(5) Uani 1 1 d .
C21 C 0.2891(2) 0.2688(2) 0.18217(15) 0.0468(6) Uani 1 1 d .
C22 C 0.3769(2) 0.3488(2) 0.19612(15) 0.0503(6) Uani 1 1 d .
H22 H 0.4495 0.4095 0.1485 0.06 Uiso 1 1 calc R
C23 C 0.3388(2) 0.3239(2) 0.29727(15) 0.0465(6) Uani 1 1 d .
C24 C 0.3846(2) 0.3742(2) 0.35731(16) 0.0489(6) Uani 1 1 d .
C25 C 0.3211(2) 0.3206(2) 0.45517(15) 0.0515(6) Uani 1 1 d .
H25 H 0.3516 0.3529 0.4958 0.062 Uiso 1 1 calc R
C26 C 0.2103(2) 0.2173(2) 0.49466(16) 0.0515(6) Uani 1 1 d .
C27 C 0.1605(2) 0.1673(2) 0.43770(15) 0.0543(6) Uani 1 1 d .
H27 H 0.0869 0.0997 0.4634 0.065 Uiso 1 1 calc R
C28 C 0.2273(2) 0.2242(2) 0.33943(15) 0.0468(6) Uani 1 1 d .
C29 C 0.5418(3) 0.5312(2) 0.36867(17) 0.0659(7) Uani 1 1 d .
H29A H 0.466 0.5697 0.4071 0.099 Uiso 1 1 calc R
H29B H 0.6137 0.6032 0.3277 0.099 Uiso 1 1 calc R
H29C H 0.5797 0.4587 0.41 0.099 Uiso 1 1 calc R
C30 C 0.0585(3) 0.0558(2) 0.63872(17) 0.0787(8) Uani 1 1 d .
H30A H -0.0213 0.077 0.6167 0.118 Uiso 1 1 calc R
H30B H 0.0291 0.0353 0.7072 0.118 Uiso 1 1 calc R
H30C H 0.1009 -0.0237 0.6227 0.118 Uiso 1 1 calc R
C31 C 0.2720(2) 0.2541(2) 0.09625(15) 0.0451(5) Uani 1 1 d .
C32 C 0.1492(2) 0.2001(2) 0.09499(16) 0.0552(6) Uani 1 1 d .
H32 H 0.0753 0.1677 0.1523 0.066 Uiso 1 1 calc R
C33 C 0.1333(2) 0.1929(2) 0.01124(16) 0.0558(6) Uani 1 1 d .
H33 H 0.05 0.1553 0.0127 0.067 Uiso 1 1 calc R
C34 C 0.2410(2) 0.2417(2) -0.07405(16) 0.0474(6) Uani 1 1 d .
C35 C 0.3657(2) 0.2966(2) -0.07508(15) 0.0508(6) Uani 1 1 d .
H35 H 0.4394 0.3289 -0.1325 0.061 Uiso 1 1 calc R
C36 C 0.3798(2) 0.3032(2) 0.00851(15) 0.0498(6) Uani 1 1 d .
H36 H 0.463 0.3412 0.0068 0.06 Uiso 1 1 calc R
C37 C 0.1178(3) 0.1823(3) -0.16662(19) 0.0798(8) Uani 1 1 d .
H37A H 0.1011 0.0864 -0.1264 0.12 Uiso 1 1 calc R
H37B H 0.1318 0.188 -0.232 0.12 Uiso 1 1 calc R
H37C H 0.0384 0.2336 -0.1452 0.12 Uiso 1 1 calc R
O11 O 0.19443(15) 0.19007(13) 0.26990(10) 0.0531(4) Uani 1 1 d .
O12 O 0.49151(17) 0.47477(15) 0.31131(10) 0.0655(5) Uani 1 1 d .
O13 O 0.15852(18) 0.17338(16) 0.59310(11) 0.0695(5) Uani 1 1 d .
O14 O 0.23847(17) 0.23952(16) -0.16112(11) 0.0681(5) Uani 1 1 d .

loop_
_atom_site_aniso_label
_atom_site_aniso_U_11
_atom_site_aniso_U_22
_atom_site_aniso_U_33
_atom_site_aniso_U_23
_atom_site_aniso_U_13
_atom_site_aniso_U_12
C1 0.0385(13) 0.0443(12) 0.0399(13) -0.0068(10) -0.0052(10) -0.0011(10)
C2 0.0497(14) 0.0464(12) 0.0393(13) -0.0079(10) -0.0058(11) -0.0057(11)
C3 0.0423(13) 0.0414(12) 0.0424(13) -0.0107(10) -0.0093(11) 0.0002(11)
C4 0.0454(14) 0.0419(12) 0.0439(14) -0.0090(10) -0.0086(11) -0.0058(11)
C5 0.0546(15) 0.0517(13) 0.0423(14) -0.0145(11) -0.0115(12) -0.0049(12)
C6 0.0522(15) 0.0540(13) 0.0388(13) -0.0084(11) -0.0096(12) -0.0055(12)
C7 0.0550(15) 0.0551(13) 0.0431(14) -0.0066(11) -0.0105(12) -0.0144(12)
C8 0.0449(14) 0.0486(13) 0.0423(13) -0.0128(10) -0.0131(11) -0.0029(11)
C9 0.0727(18) 0.0642(14) 0.0560(16) -0.0125(12) -0.0211(13) -0.0205(14)
C10 0.0789(19) 0.0777(17) 0.0431(15) -0.0036(13) -0.0062(13) -0.0303(16)
C11 0.0381(13) 0.0456(12) 0.0405(13) -0.0103(10) -0.0082(10) 0.0030(10)
C12 0.0536(15) 0.0489(13) 0.0388(13) -0.0050(10) -0.0086(11) -0.0030(11)
C13 0.0539(15) 0.0453(12) 0.0500(14) -0.0127(11) -0.0107(11) -0.0055(11)
C14 0.0497(15) 0.0559(14) 0.0405(14) -0.0122(11) -0.0132(12) -0.0018(12)
C15 0.0596(16) 0.0512(13) 0.0444(14) -0.0027(10) -0.0156(12) -0.0071(12)
C16 0.0548(15) 0.0446(12) 0.0495(14) -0.0092(10) -0.0146(12) -0.0081(11)
C17 0.098(2) 0.0818(18) 0.0625(18) -0.0262(14) -0.0277(16) -0.0122(17)
O1 0.0499(10) 0.0553(9) 0.0390(9) -0.0075(7) -0.0094(8) -0.0144(8)
O2 0.0711(11) 0.0588(9) 0.0458(10) -0.0100(7) -0.0119(8) -0.0253(9)
O3 0.0735(12) 0.0759(10) 0.0371(10) -0.0050(8) -0.0100(8) -0.0287(10)
O4 0.0864(14) 0.0723(11) 0.0474(10) -0.0133(8) -0.0231(9) -0.0182(10)
C21 0.0478(14) 0.0418(12) 0.0417(14) -0.0063(10) -0.0091(11) 0.0004(11)
C22 0.0515(15) 0.0471(12) 0.0427(14) -0.0067(10) -0.0094(12) -0.0044(11)
C23 0.0481(14) 0.0398(12) 0.0451(14) -0.0105(10) -0.0094(11) 0.0012(11)
C24 0.0517(15) 0.0430(12) 0.0444(14) -0.0106(10) -0.0076(12) -0.0057(11)
C25 0.0567(16) 0.0498(12) 0.0445(15) -0.0143(11) -0.0111(12) -0.0080(12)
C26 0.0536(15) 0.0489(13) 0.0422(14) -0.0117(11) -0.0045(12) -0.0039(12)
C27 0.0532(15) 0.0552(13) 0.0443(14) -0.0098(11) -0.0063(12) -0.0127(12)
C28 0.0498(14) 0.0450(12) 0.0423(14) -0.0126(10) -0.0115(11) -0.0011(11)
C29 0.0684(17) 0.0678(15) 0.0579(16) -0.0178(12) -0.0152(13) -0.0178(14)
C30 0.092(2) 0.0770(17) 0.0467(16) -0.0056(13) -0.0041(14) -0.0342(17)
C31 0.0446(14) 0.0381(11) 0.0452(14) -0.0071(10) -0.0113(11) 0.0025(10)
C32 0.0506(15) 0.0593(14) 0.0412(14) -0.0047(11) -0.0053(11) -0.0086(12)
C33 0.0476(15) 0.0584(14) 0.0502(15) -0.0030(11) -0.0131(12) -0.0132(12)
C34 0.0525(15) 0.0450(12) 0.0412(14) -0.0082(10) -0.0160(12) 0.0005(11)
C35 0.0434(14) 0.0539(13) 0.0462(14) -0.0133(11) -0.0048(11) -0.0028(11)
C36 0.0422(14) 0.0509(13) 0.0518(14) -0.0122(11) -0.0129(11) -0.0017(11)
C37 0.075(2) 0.099(2) 0.0726(19) -0.0244(16) -0.0347(16) -0.0087(17)
O11 0.0565(10) 0.0541(9) 0.0396(9) -0.0086(7) -0.0081(8) -0.0111(8)
O12 0.0717(12) 0.0675(10) 0.0472(10) -0.0138(8) -0.0056(9) -0.0301(9)
O13 0.0815(13) 0.0735(10) 0.0380(10) -0.0086(8) -0.0028(9) -0.0316(10)
O14 0.0691(12) 0.0837(11) 0.0491(11) -0.0164(8) -0.0178(9) -0.0168(10)

loop_
_atom_type_symbol
_atom_type_description
_atom_type_scat_dispersion_real
_atom_type_scat_dispersion_imag
_atom_type_scat_source
C C 0.0033 0.0016 'International Tables Vol C Tables 4.2.6.8 and 6.1.1.4'
H H 0 0 'International Tables Vol C Tables 4.2.6.8 and 6.1.1.4'
O O 0.0106 0.006 'International Tables Vol C Tables 4.2.6.8 and 6.1.1.4'

loop_
_geom_angle_atom_site_label_1
_geom_angle_atom_site_label_2
_geom_angle_atom_site_label_3
_geom_angle
C2 C1 O1 110.08(18)
C2 C1 C11 133.48(19)
O1 C1 C11 116.41(18)
C1 C2 C3 108.03(17)
C1 C2 H2 126
C3 C2 H2 126
C8 C3 C4 118.2(2)
C8 C3 C2 105.50(17)
C4 C3 C2 136.27(19)
O2 C4 C5 125.64(19)
O2 C4 C3 115.16(19)
C5 C4 C3 119.20(19)
C4 C5 C6 120.4(2)
C4 C5 H5 119.8
C6 C5 H5 119.8
C7 C6 O3 124.06(19)
C7 C6 C5 122.3(2)
O3 C6 C5 113.68(19)
C6 C7 C8 115.67(19)
C6 C7 H7 122.2
C8 C7 H7 122.2
O1 C8 C3 110.36(18)
O1 C8 C7 125.46(19)
C3 C8 C7 124.17(19)
O2 C9 H9A 109.5
O2 C9 H9B 109.5
H9A C9 H9B 109.5
O2 C9 H9C 109.5
H9A C9 H9C 109.5
H9B C9 H9C 109.5
O3 C10 H10A 109.5
O3 C10 H10B 109.5
H10A C10 H10B 109.5
O3 C10 H10C 109.5
H10A C10 H10C 109.5
H10B C10 H10C 109.5
C12 C11 C16 117.11(19)
C12 C11 C1 123.68(19)
C16 C11 C1 119.17(19)
C11 C12 C13 122.18(19)
C11 C12 H12 118.9
C13 C12 H12 118.9
C14 C13 C12 119.6(2)
C14 C13 H13 120.2
C12 C13 H13 120.2
O4 C14 C13 125.13(19)
O4 C14 C15 115.55(19)
C13 C14 C15 119.3(2)
C16 C15 C14 120.5(2)
C16 C15 H15 119.8
C14 C15 H15 119.8
C15 C16 C11 121.25(19)
C15 C16 H16 119.4
C11 C16 H16 119.4
O4 C17 H17A 109.5
O4 C17 H17B 109.5
H17A C17 H17B 109.5
O4 C17 H17C 109.5
H17A C17 H17C 109.5
H17B C17 H17C 109.5
C8 O1 C1 106.03(15)
C4 O2 C9 117.76(17)
C6 O3 C10 117.04(16)
C14 O4 C17 119.16(17)
C22 C21 O11 110.48(19)
C22 C21 C31 132.9(2)
O11 C21 C31 116.56(18)
C21 C22 C23 107.58(18)
C21 C22 H22 126.2
C23 C22 H22 126.2
C28 C23 C24 118.1(2)
C28 C23 C22 105.67(18)
C24 C23 C22 136.2(2)
O12 C24 C25 125.7(2)
O12 C24 C23 115.20(19)
C25 C24 C23 119.1(2)
C24 C25 C26 120.7(2)
C24 C25 H25 119.6
C26 C25 H25 119.6
O13 C26 C27 124.17(19)
O13 C26 C25 113.97(19)
C27 C26 C25 121.9(2)
C26 C27 C28 115.6(2)
C26 C27 H27 122.2
C28 C27 H27 122.2
O11 C28 C27 125.3(2)
O11 C28 C23 110.05(19)
C27 C28 C23 124.6(2)
O12 C29 H29A 109.5
O12 C29 H29B 109.5
H29A C29 H29B 109.5
O12 C29 H29C 109.5
H29A C29 H29C 109.5
H29B C29 H29C 109.5
O13 C30 H30A 109.5
O13 C30 H30B 109.5
H30A C30 H30B 109.5
O13 C30 H30C 109.5
H30A C30 H30C 109.5
H30B C30 H30C 109.5
C32 C31 C36 117.1(2)
C32 C31 C21 123.2(2)
C36 C31 C21 119.6(2)
C33 C32 C31 122.1(2)
C33 C32 H32 119
C31 C32 H32 119
C34 C33 C32 119.6(2)
C34 C33 H33 120.2
C32 C33 H33 120.2
O14 C34 C33 125.1(2)
O14 C34 C35 115.2(2)
C33 C34 C35 119.6(2)
C36 C35 C34 120.0(2)
C36 C35 H35 120
C34 C35 H35 120
C35 C36 C31 121.5(2)
C35 C36 H36 119.2
C31 C36 H36 119.2
O14 C37 H37A 109.5
O14 C37 H37B 109.5
H37A C37 H37B 109.5
O14 C37 H37C 109.5
H37A C37 H37C 109.5
H37B C37 H37C 109.5
C28 O11 C21 106.20(16)
C24 O12 C29 117.82(17)
C26 O13 C30 116.94(17)
C34 O14 C37 119.21(19)

loop_
_geom_bond_atom_site_label_1
_geom_bond_atom_site_label_2
_geom_bond_distance
C1 C2 1.337(3)
C1 O1 1.400(2)
C1 C11 1.448(3)
C2 C3 1.423(3)
C2 H2 0.93
C3 C8 1.387(3)
C3 C4 1.395(3)
C4 O2 1.365(2)
C4 C5 1.378(3)
C5 C6 1.404(3)
C5 H5 0.93
C6 C7 1.368(3)
C6 O3 1.374(2)
C7 C8 1.396(3)
C7 H7 0.93
C8 O1 1.364(2)
C9 O2 1.420(2)
C9 H9A 0.96
C9 H9B 0.96
C9 H9C 0.96
C10 O3 1.433(2)
C10 H10A 0.96
C10 H10B 0.96
C10 H10C 0.96
C11 C12 1.376(3)
C11 C16 1.406(3)
C12 C13 1.387(3)
C12 H12 0.93
C13 C14 1.381(3)
C13 H13 0.93
C14 O4 1.363(2)
C14 C15 1.384(3)
C15 C16 1.371(3)
C15 H15 0.93
C16 H16 0.93
C17 O4 1.406(2)
C17 H17A 0.96
C17 H17B 0.96
C17 H17C 0.96
C21 C22 1.340(3)
C21 O11 1.394(2)
C21 C31 1.450(3)
C22 C23 1.428(3)
C22 H22 0.93
C23 C28 1.390(3)
C23 C24 1.394(3)
C24 O12 1.363(2)
C24 C25 1.374(3)
C25 C26 1.410(3)
C25 H25 0.93
C26 O13 1.369(2)
C26 C27 1.373(3)
C27 C28 1.386(3)
C27 H27 0.93
C28 O11 1.368(2)
C29 O12 1.422(2)
C29 H29A 0.96
C29 H29B 0.96
C29 H29C 0.96
C30 O13 1.435(2)
C30 H30A 0.96
C30 H30B 0.96
C30 H30C 0.96
C31 C32 1.387(3)
C31 C36 1.397(3)
C32 C33 1.383(3)
C32 H32 0.93
C33 C34 1.373(3)
C33 H33 0.93
C34 O14 1.365(2)
C34 C35 1.394(3)
C35 C36 1.370(3)
C35 H35 0.93
C36 H36 0.93
C37 O14 1.412(3)
C37 H37A 0.96
C37 H37B 0.96
C37 H37C 0.96

loop_
_geom_hbond_atom_site_label_D
_geom_hbond_atom_site_label_H
_geom_hbond_atom_site_label_A
_geom_hbond_distance_DH
_geom_hbond_distance_HA
_geom_hbond_distance_DA
_geom_hbond_angle_DHA
_geom_hbond_site_symmetry_A
_geom_hbond_publ_flag
C9 H9B O4 0.9600 2.5500 3.421(3) 151.00 2_675 yes
C29 H29B O14 0.9600 2.5600 3.433(3) 152.00 2_665 yes
C32 H32 O11 0.9300 2.5500 2.860(3) 100.00 . yes

loop_
_geom_torsion_atom_site_label_1
_geom_torsion_atom_site_label_2
_geom_torsion_atom_site_label_3
_geom_torsion_atom_site_label_4
_geom_torsion
O1 C1 C2 C3 -0.1(2)
C11 C1 C2 C3 -178.0(2)
C1 C2 C3 C8 -0.3(2)
C1 C2 C3 C4 177.8(2)
C8 C3 C4 O2 176.74(19)
C2 C3 C4 O2 -1.2(4)
C8 C3 C4 C5 -3.0(3)
C2 C3 C4 C5 179.1(2)
O2 C4 C5 C6 -178.6(2)
C3 C4 C5 C6 1.1(3)
C4 C5 C6 C7 0.9(4)
C4 C5 C6 O3 -179.2(2)
O3 C6 C7 C8 179.2(2)
C5 C6 C7 C8 -0.9(3)
C4 C3 C8 O1 -177.97(18)
C2 C3 C8 O1 0.5(2)
C4 C3 C8 C7 3.2(3)
C2 C3 C8 C7 -178.3(2)
C6 C7 C8 O1 -179.9(2)
C6 C7 C8 C3 -1.2(3)
C2 C1 C11 C12 158.6(2)
O1 C1 C11 C12 -19.2(3)
C2 C1 C11 C16 -19.2(4)
O1 C1 C11 C16 163.01(18)
C16 C11 C12 C13 -1.1(3)
C1 C11 C12 C13 -179.0(2)
C11 C12 C13 C14 -0.4(3)
C12 C13 C14 O4 -177.3(2)
C12 C13 C14 C15 2.0(3)
O4 C14 C15 C16 177.3(2)
C13 C14 C15 C16 -2.0(3)
C14 C15 C16 C11 0.5(4)
C12 C11 C16 C15 1.0(3)
C1 C11 C16 C15 179.0(2)
C3 C8 O1 C1 -0.6(2)
C7 C8 O1 C1 178.2(2)
C2 C1 O1 C8 0.4(2)
C11 C1 O1 C8 178.72(17)
C5 C4 O2 C9 4.9(3)
C3 C4 O2 C9 -174.85(19)
C7 C6 O3 C10 1.7(3)
C5 C6 O3 C10 -178.3(2)
C13 C14 O4 C17 -3.8(3)
C15 C14 O4 C17 176.9(2)
O11 C21 C22 C23 -0.6(2)
C31 C21 C22 C23 176.6(2)
C21 C22 C23 C28 1.1(2)
C21 C22 C23 C24 -178.4(2)
C28 C23 C24 O12 -178.10(18)
C22 C23 C24 O12 1.4(4)
C28 C23 C24 C25 1.9(3)
C22 C23 C24 C25 -178.6(2)
O12 C24 C25 C26 179.4(2)
C23 C24 C25 C26 -0.6(3)
C24 C25 C26 O13 179.5(2)
C24 C25 C26 C27 -0.7(3)
O13 C26 C27 C28 -179.6(2)
C25 C26 C27 C28 0.6(3)
C26 C27 C28 O11 -179.76(19)
C26 C27 C28 C23 0.9(3)
C24 C23 C28 O11 178.39(18)
C22 C23 C28 O11 -1.3(2)
C24 C23 C28 C27 -2.2(3)
C22 C23 C28 C27 178.2(2)
C22 C21 C31 C32 -158.6(2)
O11 C21 C31 C32 18.4(3)
C22 C21 C31 C36 17.6(4)
O11 C21 C31 C36 -165.35(17)
C36 C31 C32 C33 0.7(3)
C21 C31 C32 C33 177.1(2)
C31 C32 C33 C34 -0.6(3)
C32 C33 C34 O14 179.5(2)
C32 C33 C34 C35 0.6(3)
O14 C34 C35 C36 -179.74(19)
C33 C34 C35 C36 -0.7(3)
C34 C35 C36 C31 0.8(3)
C32 C31 C36 C35 -0.8(3)
C21 C31 C36 C35 -177.30(19)
C27 C28 O11 C21 -178.5(2)
C23 C28 O11 C21 0.9(2)
C22 C21 O11 C28 -0.2(2)
C31 C21 O11 C28 -177.88(17)
C25 C24 O12 C29 -0.7(3)
C23 C24 O12 C29 179.36(19)
C27 C26 O13 C30 8.2(3)
C25 C26 O13 C30 -172.0(2)
C33 C34 O14 C37 -0.6(3)
C35 C34 O14 C37 178.4(2)
